data_7056146
loop_
_publ_author_name
'Lu, Lu'
'Wang, Jun'
'Xie, Bin'
'Liu, Jian-Qiang'
'Yadav, Reena'
'Singh, Amita'
'Kumar, Abhinav'

_publ_section_title
;
 Fluorescence sensing of nitro-aromatics by Zn(ii) and Cd(ii) based
 coordination polymers having the
 5-[bis(4-carboxybenzyl)-amino]isophthalic acid ligand
;
_journal_issue 9
_journal_name_full 'New J. Chem.'
_journal_page_first 3537
_journal_paper_doi 10.1039/C7NJ00183E
_journal_volume 41
_journal_year 2017
_chemical_formula_sum 'C24 H15 N O8 Zn2'
_chemical_formula_weight 576.11
_space_group_crystal_system monoclinic
_space_group_IT_number 14
_space_group_name_Hall '-P 2yn'
_space_group_name_H-M_alt 'P 1 21/n 1'
_symmetry_space_group_name_Hall '-P 2yn'
_symmetry_space_group_name_H-M 'P 1 21/n 1'
_atom_sites_solution_hydrogens geom
_audit_creation_method SHELXL-2014/6
_audit_update_record
;
2017-03-21 deposited with the CCDC.
2017-03-28 downloaded from the CCDC.
;
_cell_angle_alpha 90
_cell_angle_beta 106.976(2)
_cell_angle_gamma 90
_cell_formula_units_Z 4
_cell_length_a 9.6605(6)
_cell_length_b 22.2522(14)
_cell_length_c 11.3772(7)
_cell_measurement_reflns_used 4100
_cell_measurement_temperature 296(2)
_cell_measurement_theta_max 25.10
_cell_measurement_theta_min 2.58
_cell_volume 2339.2(3)
_computing_cell_refinement 'SAINT v8.37A (Bruker, 2015)'
_computing_data_collection APEX
_computing_data_reduction 'SAINT v8.37A (Bruker, 2015)'
_computing_molecular_graphics ORTEP
_computing_publication_material 'Olex2 (Dolomanov et al., 2009)'
_computing_structure_refinement 'SHELXL-2014/6 (Sheldrick, 2014)'
_computing_structure_solution 'ShelXT (Sheldrick, 2015)'
_diffrn_ambient_temperature 296(2)
_diffrn_measured_fraction_theta_full 0.998
_diffrn_measured_fraction_theta_max 0.998
_diffrn_measurement_device_type multi-scan
_diffrn_radiation_type MoK\a
_diffrn_radiation_wavelength 0.71073
_diffrn_reflns_av_R_equivalents 0.0640
_diffrn_reflns_av_unetI/netI 0.0292
_diffrn_reflns_Laue_measured_fraction_full 0.998
_diffrn_reflns_Laue_measured_fraction_max 0.998
_diffrn_reflns_limit_h_max 11
_diffrn_reflns_limit_h_min -11
_diffrn_reflns_limit_k_max 26
_diffrn_reflns_limit_k_min -26
_diffrn_reflns_limit_l_max 13
_diffrn_reflns_limit_l_min -13
_diffrn_reflns_number 30546
_diffrn_reflns_point_group_measured_fraction_full 0.998
_diffrn_reflns_point_group_measured_fraction_max 0.998
_diffrn_reflns_theta_full 24.998
_diffrn_reflns_theta_max 24.998
_diffrn_reflns_theta_min 3.051
_exptl_absorpt_coefficient_mu 2.101
_exptl_crystal_colour colorless
_exptl_crystal_density_diffrn 1.636
_exptl_crystal_description block
_exptl_crystal_F_000 1160
_exptl_crystal_size_max 0.210
_exptl_crystal_size_mid 0.200
_exptl_crystal_size_min 0.190
_refine_diff_density_max 0.354
_refine_diff_density_min -0.612
_refine_diff_density_rms 0.097
_refine_ls_extinction_method none
_refine_ls_goodness_of_fit_ref 1.084
_refine_ls_hydrogen_treatment constr
_refine_ls_matrix_type full
_refine_ls_number_parameters 316
_refine_ls_number_reflns 4110
_refine_ls_number_restraints 0
_refine_ls_restrained_S_all 1.084
_refine_ls_R_factor_all 0.0374
_refine_ls_R_factor_gt 0.0300
_refine_ls_shift/su_max 0.001
_refine_ls_shift/su_mean 0.000
_refine_ls_structure_factor_coef Fsqd
_refine_ls_weighting_details 'w=1/[\s^2^(Fo^2^)+(0.0486P)^2^+0.6991P] where P=(Fo^2^+2Fc^2^)/3'
_refine_ls_weighting_scheme calc
_refine_ls_wR_factor_gt 0.0791
_refine_ls_wR_factor_ref 0.0823
_reflns_Friedel_coverage 0.000
_reflns_number_gt 3562
_reflns_number_total 4110
_reflns_threshold_expression 'I > 2\s(I)'
_cod_data_source_file c7nj00183e2.cif
_cod_data_source_block 1
_cod_database_code 7056146
_shelx_shelxl_version_number 2014/6
_shelx_space_group_comment
;
The symmetry employed for this shelxl refinement is uniquely defined
by the following loop, which should always be used as a source of
symmetry information in preference to the above space-group names.
They are only intended as comments.
;
_shelx_estimated_absorpt_t_min 0.667
_shelx_estimated_absorpt_t_max 0.691

loop_
_space_group_symop_operation_xyz
'x, y, z'
'-x+1/2, y+1/2, -z+1/2'
'-x, -y, -z'
'x-1/2, -y-1/2, z-1/2'

loop_
_atom_site_label
_atom_site_type_symbol
_atom_site_fract_x
_atom_site_fract_y
_atom_site_fract_z
_atom_site_U_iso_or_equiv
_atom_site_adp_type
_atom_site_occupancy
_atom_site_site_symmetry_order
_atom_site_calc_flag
_atom_site_refinement_flags_posn
_atom_site_refinement_flags_adp
N1 N 0.6532(2) 0.13743(9) 0.56700(18) 0.0304(5) Uani 1 1 d . .
Zn1 Zn 0.05591(3) 0.01161(2) 0.67833(2) 0.02664(11) Uani 1 1 d . .
Zn2 Zn 0.32215(3) -0.02500(2) -0.04952(3) 0.02764(11) Uani 1 1 d . .
C1 C 0.6804(3) 0.40594(12) 0.3598(2) 0.0378(6) Uani 1 1 d . .
C2 C 0.7071(3) 0.34236(11) 0.3989(2) 0.0381(6) Uani 1 1 d . .
C3 C 0.6067(4) 0.29962(15) 0.3536(4) 0.0776(13) Uani 1 1 d . .
H3A H 0.520762 0.310091 0.295071 0.093 Uiso 1 1 calc R U
C4 C 0.6287(4) 0.24086(15) 0.3922(4) 0.0888(15) Uani 1 1 d . .
H4A H 0.557644 0.212384 0.358792 0.107 Uiso 1 1 calc R U
C5 C 0.7531(3) 0.22352(11) 0.4788(3) 0.0375(6) Uani 1 1 d . .
C6 C 0.8553(3) 0.26613(14) 0.5214(4) 0.0718(12) Uani 1 1 d . .
H6A H 0.942238 0.255581 0.578511 0.086 Uiso 1 1 calc R U
C7 C 0.8332(4) 0.32498(14) 0.4818(4) 0.0768(12) Uani 1 1 d . .
H7A H 0.905752 0.353225 0.512281 0.092 Uiso 1 1 calc R U
C8 C 0.7741(3) 0.15978(11) 0.5279(3) 0.0367(6) Uani 1 1 d . .
H8A H 0.788438 0.133470 0.464487 0.044 Uiso 1 1 calc R U
H8B H 0.861129 0.158230 0.597090 0.044 Uiso 1 1 calc R U
C9 C 0.4121(3) 0.39626(12) 0.6839(3) 0.0367(6) Uani 1 1 d . .
C10 C 0.4703(3) 0.33396(12) 0.6895(2) 0.0372(6) Uani 1 1 d . .
C11 C 0.3975(4) 0.29097(16) 0.6119(4) 0.0798(13) Uani 1 1 d . .
H11A H 0.308475 0.300258 0.556350 0.096 Uiso 1 1 calc R U
C12 C 0.4521(4) 0.23391(15) 0.6131(4) 0.0874(15) Uani 1 1 d . .
H12A H 0.398467 0.205260 0.559234 0.105 Uiso 1 1 calc R U
C13 C 0.5839(3) 0.21824(12) 0.6920(2) 0.0377(6) Uani 1 1 d . .
C14 C 0.6557(4) 0.26124(14) 0.7710(3) 0.0664(11) Uani 1 1 d . .
H14A H 0.744933 0.252035 0.826290 0.080 Uiso 1 1 calc R U
C15 C 0.5995(4) 0.31850(14) 0.7713(3) 0.0694(11) Uani 1 1 d . .
H15A H 0.650382 0.346705 0.827913 0.083 Uiso 1 1 calc R U
C16 C 0.6497(3) 0.15637(11) 0.6886(2) 0.0379(6) Uani 1 1 d . .
H16A H 0.747812 0.156417 0.743331 0.045 Uiso 1 1 calc R U
H16B H 0.594773 0.127131 0.719824 0.045 Uiso 1 1 calc R U
C17 C 0.5442(2) 0.10288(10) 0.4905(2) 0.0250(5) Uani 1 1 d . .
C18 C 0.4294(2) 0.08087(10) 0.5299(2) 0.0268(5) Uani 1 1 d . .
H18A H 0.421238 0.092775 0.605985 0.032 Uiso 1 1 calc R U
C19 C 0.3274(2) 0.04163(10) 0.4579(2) 0.0238(5) Uani 1 1 d . .
C20 C 0.3336(3) 0.02371(10) 0.3439(2) 0.0260(5) Uani 1 1 d . .
H20A H 0.265839 -0.002972 0.296668 0.031 Uiso 1 1 calc R U
C21 C 0.4440(2) 0.04657(11) 0.3012(2) 0.0249(5) Uani 1 1 d . .
C22 C 0.5452(2) 0.08629(10) 0.3725(2) 0.0274(5) Uani 1 1 d . .
H22A H 0.615520 0.102299 0.340553 0.033 Uiso 1 1 calc R U
C23 C 0.2151(3) 0.01692(10) 0.5110(2) 0.0277(5) Uani 1 1 d . .
C24 C 0.4588(3) 0.02657(11) 0.1811(2) 0.0309(6) Uani 1 1 d . .
O1 O 0.7823(2) 0.44256(9) 0.4014(2) 0.0567(6) Uani 1 1 d . .
O2 O 0.5610(2) 0.41985(8) 0.28495(17) 0.0432(5) Uani 1 1 d . .
O3 O 0.3189(2) 0.41144(9) 0.58689(18) 0.0509(5) Uani 1 1 d . .
O4 O 0.4588(2) 0.42929(9) 0.7764(2) 0.0560(6) Uani 1 1 d . .
O5 O 0.2165(2) 0.03336(9) 0.61622(17) 0.0395(5) Uani 1 1 d . .
O6 O 0.12608(18) -0.02142(7) 0.44985(17) 0.0324(4) Uani 1 1 d . .
O7 O 0.55150(19) 0.05322(8) 0.14085(16) 0.0383(4) Uani 1 1 d . .
O8 O 0.3801(2) -0.01620(8) 0.12727(17) 0.0423(5) Uani 1 1 d . .

loop_
_atom_site_aniso_label
_atom_site_aniso_U_11
_atom_site_aniso_U_22
_atom_site_aniso_U_33
_atom_site_aniso_U_23
_atom_site_aniso_U_13
_atom_site_aniso_U_12
N1 0.0296(11) 0.0231(10) 0.0350(11) -0.0046(9) 0.0036(9) -0.0030(9)
Zn1 0.03301(18) 0.02290(17) 0.02496(17) -0.00223(11) 0.00997(13) -0.00487(11)
Zn2 0.03008(18) 0.02562(17) 0.02760(18) -0.00497(11) 0.00902(13) -0.00421(11)
C1 0.0492(17) 0.0310(14) 0.0345(15) 0.0052(12) 0.0140(13) 0.0008(13)
C2 0.0418(16) 0.0269(14) 0.0400(15) 0.0065(12) 0.0032(12) -0.0024(12)
C3 0.061(2) 0.0411(18) 0.092(3) 0.0266(18) -0.0380(19) -0.0126(16)
C4 0.070(2) 0.0356(18) 0.112(3) 0.023(2) -0.050(2) -0.0214(17)
C5 0.0338(14) 0.0256(13) 0.0462(16) 0.0048(12) 0.0010(12) -0.0010(11)
C6 0.0449(18) 0.0348(17) 0.104(3) 0.0216(18) -0.0279(18) -0.0083(14)
C7 0.059(2) 0.0312(17) 0.106(3) 0.0158(18) -0.028(2) -0.0176(15)
C8 0.0288(14) 0.0255(13) 0.0486(16) 0.0035(12) -0.0001(12) -0.0037(11)
C9 0.0395(15) 0.0293(14) 0.0421(16) 0.0000(12) 0.0132(13) 0.0063(12)
C10 0.0422(16) 0.0285(14) 0.0372(15) -0.0036(11) 0.0057(12) 0.0083(12)
C11 0.054(2) 0.048(2) 0.100(3) -0.031(2) -0.0347(19) 0.0241(17)
C12 0.063(2) 0.044(2) 0.111(3) -0.043(2) -0.043(2) 0.0212(17)
C13 0.0388(15) 0.0296(14) 0.0380(15) -0.0067(12) 0.0006(12) 0.0059(11)
C14 0.066(2) 0.0379(17) 0.064(2) -0.0184(16) -0.0289(17) 0.0175(16)
C15 0.074(2) 0.0342(17) 0.069(2) -0.0248(16) -0.0281(18) 0.0153(16)
C16 0.0383(15) 0.0269(14) 0.0369(15) -0.0057(12) -0.0070(12) 0.0038(11)
C17 0.0264(12) 0.0159(11) 0.0290(13) 0.0019(10) 0.0026(10) 0.0028(9)
C18 0.0320(13) 0.0239(12) 0.0238(12) -0.0020(10) 0.0074(10) 0.0049(10)
C19 0.0237(12) 0.0221(11) 0.0261(12) 0.0006(10) 0.0079(10) 0.0039(9)
C20 0.0264(13) 0.0242(12) 0.0249(12) -0.0020(10) 0.0038(10) -0.0002(10)
C21 0.0287(13) 0.0237(12) 0.0223(11) -0.0008(10) 0.0076(10) 0.0032(10)
C22 0.0290(13) 0.0219(12) 0.0335(13) 0.0026(10) 0.0125(11) -0.0010(10)
C23 0.0245(13) 0.0252(12) 0.0327(14) 0.0010(11) 0.0073(11) 0.0048(10)
C24 0.0410(15) 0.0278(13) 0.0252(13) 0.0027(11) 0.0118(12) 0.0039(11)
O1 0.0640(14) 0.0247(10) 0.0717(15) 0.0042(10) 0.0046(11) -0.0052(10)
O2 0.0437(11) 0.0369(11) 0.0488(11) 0.0199(9) 0.0134(9) 0.0062(9)
O3 0.0556(13) 0.0432(12) 0.0480(12) -0.0009(10) 0.0058(10) 0.0252(10)
O4 0.0763(15) 0.0270(10) 0.0526(13) -0.0092(10) -0.0004(11) 0.0123(10)
O5 0.0378(11) 0.0543(12) 0.0332(10) -0.0105(9) 0.0209(8) -0.0096(9)
O6 0.0274(9) 0.0286(9) 0.0412(10) -0.0018(8) 0.0099(8) -0.0021(7)
O7 0.0492(12) 0.0353(10) 0.0382(10) -0.0035(9) 0.0250(9) -0.0010(9)
O8 0.0611(13) 0.0405(11) 0.0297(10) -0.0099(8) 0.0202(9) -0.0151(9)

loop_
_atom_type_symbol
_atom_type_description
_atom_type_scat_dispersion_real
_atom_type_scat_dispersion_imag
_atom_type_scat_source
C C 0.0033 0.0016 'International Tables Vol C Tables 4.2.6.8 and 6.1.1.4'
H H 0.0000 0.0000 'International Tables Vol C Tables 4.2.6.8 and 6.1.1.4'
N N 0.0061 0.0033 'International Tables Vol C Tables 4.2.6.8 and 6.1.1.4'
O O 0.0106 0.0060 'International Tables Vol C Tables 4.2.6.8 and 6.1.1.4'
Zn Zn 0.2839 1.4301 'International Tables Vol C Tables 4.2.6.8 and 6.1.1.4'

loop_
_geom_angle_atom_site_label_1
_geom_angle_atom_site_label_2
_geom_angle_atom_site_label_3
_geom_angle
_geom_angle_site_symmetry_1
_geom_angle_site_symmetry_3
C17 N1 C8 121.9(2) . .
C17 N1 C16 122.2(2) . .
C8 N1 C16 115.8(2) . .
O4 Zn1 O2 124.95(9) 2_546 4_566
O4 Zn1 O6 100.78(8) 2_546 3_556
O2 Zn1 O6 103.50(7) 4_566 3_556
O4 Zn1 O5 117.67(9) 2_546 .
O2 Zn1 O5 98.88(8) 4_566 .
O6 Zn1 O5 110.04(8) 3_556 .
O3 Zn2 O1 124.65(9) 2_545 4_565
O3 Zn2 O7 99.25(9) 2_545 3_655
O1 Zn2 O7 105.02(9) 4_565 3_655
O3 Zn2 O8 106.00(8) 2_545 .
O1 Zn2 O8 100.24(9) 4_565 .
O7 Zn2 O8 123.90(8) 3_655 .
O2 C1 O1 123.9(3) . .
O2 C1 C2 118.9(2) . .
O1 C1 C2 117.1(2) . .
C3 C2 C7 117.6(3) . .
C3 C2 C1 121.1(3) . .
C7 C2 C1 121.4(3) . .
C2 C3 C4 121.5(3) . .
C5 C4 C3 121.3(3) . .
C6 C5 C4 117.1(3) . .
C6 C5 C8 121.3(2) . .
C4 C5 C8 121.6(2) . .
C5 C6 C7 121.4(3) . .
C2 C7 C6 121.1(3) . .
N1 C8 C5 113.6(2) . .
O3 C9 O4 124.9(2) . .
O3 C9 C10 117.0(2) . .
O4 C9 C10 118.1(2) . .
C11 C10 C15 117.7(3) . .
C11 C10 C9 120.8(2) . .
C15 C10 C9 121.5(2) . .
C10 C11 C12 121.5(3) . .
C13 C12 C11 121.4(3) . .
C14 C13 C12 116.9(3) . .
C14 C13 C16 121.2(2) . .
C12 C13 C16 121.9(2) . .
C13 C14 C15 121.7(3) . .
C10 C15 C14 120.7(3) . .
N1 C16 C13 114.3(2) . .
N1 C17 C22 122.3(2) . .
N1 C17 C18 121.3(2) . .
C22 C17 C18 116.4(2) . .
C19 C18 C17 121.5(2) . .
C20 C19 C18 121.3(2) . .
C20 C19 C23 120.8(2) . .
C18 C19 C23 117.9(2) . .
C19 C20 C21 118.2(2) . .
C22 C21 C20 120.6(2) . .
C22 C21 C24 119.2(2) . .
C20 C21 C24 120.1(2) . .
C21 C22 C17 121.9(2) . .
O5 C23 O6 122.7(2) . .
O5 C23 C19 118.3(2) . .
O6 C23 C19 118.9(2) . .
O8 C24 O7 124.6(2) . .
O8 C24 C21 117.9(2) . .
O7 C24 C21 117.5(2) . .
C1 O1 Zn2 142.6(2) . 4_666
C1 O2 Zn1 117.89(17) . 4_665
C9 O3 Zn2 132.45(18) . 2
C9 O4 Zn1 138.38(19) . 2_556
C23 O5 Zn1 119.31(17) . .
C23 O6 Zn1 131.15(16) . 3_556
C24 O7 Zn2 132.04(17) . 3_655
C24 O8 Zn2 122.18(16) . .

loop_
_geom_bond_atom_site_label_1
_geom_bond_atom_site_label_2
_geom_bond_distance
_geom_bond_site_symmetry_2
N1 C17 1.386(3) .
N1 C8 1.453(3) .
N1 C16 1.457(3) .
Zn1 O4 1.9192(19) 2_546
Zn1 O2 1.9404(17) 4_566
Zn1 O6 1.9412(18) 3_556
Zn1 O5 1.9442(17) .
Zn2 O3 1.9232(18) 2_545
Zn2 O1 1.923(2) 4_565
Zn2 O7 1.9246(17) 3_655
Zn2 O8 1.9340(18) .
C1 O2 1.256(3) .
C1 O1 1.259(3) .
C1 C2 1.483(4) .
C2 C3 1.348(4) .
C2 C7 1.361(4) .
C3 C4 1.376(4) .
C4 C5 1.368(4) .
C5 C6 1.352(4) .
C5 C8 1.516(3) .
C6 C7 1.381(4) .
C9 O3 1.251(3) .
C9 O4 1.254(3) .
C9 C10 1.490(3) .
C10 C11 1.352(4) .
C10 C15 1.365(4) .
C11 C12 1.373(4) .
C12 C13 1.371(4) .
C13 C14 1.356(4) .
C13 C16 1.522(3) .
C14 C15 1.385(4) .
C17 C22 1.395(3) .
C17 C18 1.401(3) .
C18 C19 1.390(3) .
C19 C20 1.375(3) .
C19 C23 1.492(3) .
C20 C21 1.391(3) .
C21 C22 1.389(3) .
C21 C24 1.483(3) .
C23 O5 1.248(3) .
C23 O6 1.266(3) .
C24 O8 1.260(3) .
C24 O7 1.266(3) .
